data_4515606
loop_
_publ_author_name
'Cherepakhin, Valeriy'
'Williams, Travis J.'

_publ_section_title
;
 Iridium Catalysts for Acceptorless Dehydrogenation of Alcohols to
 Carboxylic Acids: Scope and Mechanism.
;
_journal_issue 5
_journal_name_full 'ACS catalysis'
_journal_page_first 3754
_journal_page_last 3763
_journal_paper_doi 10.1021/acscatal.8b00105
_journal_volume 8
_journal_year 2018
_chemical_formula_sum 'C22 H37 Ir N P'
_chemical_formula_weight 538.69
_chemical_name_common VAL1
_space_group_crystal_system orthorhombic
_space_group_IT_number 19
_space_group_name_Hall 'P 2ac 2ab'
_space_group_name_H-M_alt 'P 21 21 21'
_atom_sites_solution_hydrogens mixed
_cell_angle_alpha 90
_cell_angle_beta 90
_cell_angle_gamma 90
_cell_formula_units_Z 4
_cell_length_a 10.5276(13)
_cell_length_b 10.7464(14)
_cell_length_c 18.567(2)
_cell_measurement_reflns_used 9753
_cell_measurement_temperature 103.(2)
_cell_measurement_theta_max 30.5292
_cell_measurement_theta_min 2.1910
_cell_volume 2100.6(4)
_computing_cell_refinement 'APEX3 v2016.5-0 (Bruker AXS, 2016)'
_computing_data_collection 'Bruker Instrument Service v2012.12.0.3 (Bruker AXS, 2012)'
_computing_data_reduction 'SAINT V8.37A (Bruker AXS, 2013)'
_computing_molecular_graphics 'shelXle (C.B. Huebschle, rev 807)'
_computing_publication_material 'SHELXTL XL 2014/7 (Bruker AXS, 2014)'
_computing_structure_refinement 'SHELXTL XL 2014/7 (Bruker AXS, 2014)'
_computing_structure_solution 'SHELXTL XT 2014/5 (Bruker AXS, 2014)'
_diffrn_ambient_temperature 103.(2)
_diffrn_detector_area_resol_mean 8.3333
_diffrn_measured_fraction_theta_full 1.000
_diffrn_measured_fraction_theta_max 1.000
_diffrn_measurement_device_type 'Bruker APEX II CCD'
_diffrn_measurement_method 'omega- and phi-scans'
_diffrn_radiation_monochromator 'TRIUMPH curved-crystal'
_diffrn_radiation_type 'MoK\a '
_diffrn_radiation_wavelength 0.71073
_diffrn_reflns_av_R_equivalents 0.0432
_diffrn_reflns_av_unetI/netI 0.0197
_diffrn_reflns_limit_h_max 13
_diffrn_reflns_limit_h_min -13
_diffrn_reflns_limit_k_max 13
_diffrn_reflns_limit_k_min -13
_diffrn_reflns_limit_l_max 24
_diffrn_reflns_limit_l_min -24
_diffrn_reflns_number 43910
_diffrn_reflns_theta_full 27.47
_diffrn_reflns_theta_max 27.47
_diffrn_reflns_theta_min 2.19
_diffrn_source 'fine-focus tube'
_exptl_absorpt_coefficient_mu 6.437
_exptl_absorpt_correction_T_max 0.34
_exptl_absorpt_correction_T_min 0.18
_exptl_absorpt_correction_type multi-scan
_exptl_absorpt_process_details 'SADABS 2016/2 (Bruker AXS, 2016)'
_exptl_crystal_colour yellow
_exptl_crystal_density_diffrn 1.703
_exptl_crystal_density_method 'not measured'
_exptl_crystal_description prism
_exptl_crystal_F_000 1072
_exptl_crystal_size_max 0.321
_exptl_crystal_size_mid 0.233
_exptl_crystal_size_min 0.213
_refine_diff_density_max 2.336
_refine_diff_density_min -0.666
_refine_ls_abs_structure_details
;

Refined as an inversion twin.
;
_refine_ls_abs_structure_Flack 0.487(6)
_refine_ls_extinction_method none
_refine_ls_goodness_of_fit_ref 1.128
_refine_ls_hydrogen_treatment mixed
_refine_ls_matrix_type full
_refine_ls_number_parameters 237
_refine_ls_number_reflns 4809
_refine_ls_number_restraints 0
_refine_ls_restrained_S_all 1.128
_refine_ls_R_factor_all 0.0145
_refine_ls_R_factor_gt 0.0143
_refine_ls_shift/su_max 0.002
_refine_ls_shift/su_mean 0.000
_refine_ls_structure_factor_coef Fsqd
_refine_ls_weighting_details 'w=1/[\s^2^(Fo^2^)+(0.0162P)^2^+1.1237P] where P=(Fo^2^+2Fc^2^)/3'
_refine_ls_weighting_scheme calc
_refine_ls_wR_factor_gt 0.0354
_refine_ls_wR_factor_ref 0.0354
_reflns_number_gt 4770
_reflns_number_total 4809
_reflns_threshold_expression 'I > 2\s(I)'
_cod_data_source_file cs8b00105_si_002.cif
_cod_data_source_block VAL1
_cod_original_cell_volume 2100.6(5)
_cod_database_code 4515606

loop_
_space_group_symop_operation_xyz
'x, y, z'
'-x+1/2, -y, z+1/2'
'-x, y+1/2, -z+1/2'
'x+1/2, -y+1/2, -z'

loop_
_atom_site_type_symbol
_atom_site_label
_atom_site_fract_x
_atom_site_fract_y
_atom_site_fract_z
_atom_site_U_iso_or_equiv
_atom_site_adp_type
_atom_site_calc_flag
_atom_site_refinement_flags_adp
_atom_site_refinement_flags_posn
_atom_site_occupancy
C C1 0.7369(4) 0.8725(3) 0.3433(2) 0.0148(7) Uani d . . 1
H H1 0.8022 0.8587 0.3089 0.018 Uiso calc U R 1
C C2 0.6858(4) 0.9902(3) 0.3486(2) 0.0175(8) Uani d . . 1
H H2 0.715 1.0555 0.3183 0.021 Uiso calc U R 1
C C3 0.5912(4) 1.0114(3) 0.3988(2) 0.0182(8) Uani d . . 1
H H3 0.5512 1.0904 0.4021 0.022 Uiso calc U R 1
C C4 0.5560(3) 0.9151(4) 0.44416(19) 0.0153(7) Uani d . . 1
H H4 0.4947 0.929 0.4809 0.018 Uiso calc U R 1
C C5 0.6104(3) 0.7981(3) 0.43586(19) 0.0122(7) Uani d . . 1
C C6 0.5768(4) 0.6933(3) 0.4860(2) 0.0135(7) Uani d . . 1
H H6A 0.487 0.7016 0.5011 0.016 Uiso calc U R 1
H H6B 0.6305 0.6985 0.5297 0.016 Uiso calc U R 1
C C7 0.4407(3) 0.5111(3) 0.3980(2) 0.0144(7) Uani d . . 1
C C8 0.4141(4) 0.6267(4) 0.3511(2) 0.0188(8) Uani d . . 1
H H8A 0.4873 0.6428 0.3198 0.028 Uiso calc U R 1
H H8B 0.3995 0.699 0.3822 0.028 Uiso calc U R 1
H H8C 0.3386 0.6119 0.3214 0.028 Uiso calc U R 1
C C9 0.3280(4) 0.4969(4) 0.4499(2) 0.0227(9) Uani d . . 1
H H9A 0.2484 0.4993 0.4226 0.034 Uiso calc U R 1
H H9B 0.3291 0.5651 0.485 0.034 Uiso calc U R 1
H H9C 0.3347 0.4172 0.4753 0.034 Uiso calc U R 1
C C10 0.4465(4) 0.3971(4) 0.3480(2) 0.0203(8) Uani d . . 1
H H10A 0.3671 0.3908 0.3206 0.03 Uiso calc U R 1
H H10B 0.4581 0.3216 0.3769 0.03 Uiso calc U R 1
H H10C 0.5179 0.4061 0.3145 0.03 Uiso calc U R 1
C C11 0.6166(3) 0.4348(3) 0.52407(18) 0.0124(7) Uani d . . 1
C C12 0.5216(4) 0.4620(4) 0.5856(2) 0.0173(8) Uani d . . 1
H H12A 0.5232 0.551 0.597 0.026 Uiso calc U R 1
H H12B 0.5455 0.414 0.6284 0.026 Uiso calc U R 1
H H12C 0.4358 0.4382 0.5703 0.026 Uiso calc U R 1
C C13 0.6027(4) 0.2986(3) 0.5011(2) 0.0173(8) Uani d . . 1
H H13A 0.5141 0.282 0.4882 0.026 Uiso calc U R 1
H H13B 0.6279 0.2443 0.541 0.026 Uiso calc U R 1
H H13C 0.6574 0.2825 0.4594 0.026 Uiso calc U R 1
C C14 0.7507(4) 0.4529(3) 0.55559(18) 0.0152(8) Uani d . . 1
H H14A 0.8143 0.4319 0.519 0.023 Uiso calc U R 1
H H14B 0.7616 0.3986 0.5975 0.023 Uiso calc U R 1
H H14C 0.7616 0.5399 0.5703 0.023 Uiso calc U R 1
C C15 0.7173(4) 0.5228(3) 0.25411(18) 0.0146(7) Uani d . . 1
H H15 0.6287 0.543 0.2386 0.018 Uiso calc U R 1
C C16 0.8004(4) 0.6247(3) 0.25794(18) 0.0135(7) Uani d . . 1
H H16 0.7676 0.7063 0.2398 0.016 Uiso calc U R 1
C C17 0.9229(4) 0.6259(3) 0.29285(19) 0.0135(7) Uani d . . 1
H H17 0.9616 0.7104 0.2984 0.016 Uiso calc U R 1
C C18 1.0185(4) 0.5190(4) 0.2888(2) 0.0167(8) Uani d . . 1
H H18A 1.1058 0.553 0.2913 0.02 Uiso calc U R 1
H H18B 1.0091 0.4755 0.2421 0.02 Uiso calc U R 1
C C19 0.9987(3) 0.4260(4) 0.35048(19) 0.0161(7) Uani d . . 1
H H19A 1.0419 0.4569 0.3943 0.019 Uiso calc U R 1
H H19B 1.0372 0.3451 0.3373 0.019 Uiso calc U R 1
C C20 0.8563(3) 0.4073(3) 0.36654(19) 0.0134(6) Uani d . . 1
H H20 0.8488 0.3693 0.4155 0.016 Uiso calc U R 1
C C21 0.7905(4) 0.3209(3) 0.3131(2) 0.0168(8) Uani d . . 1
H H21A 0.7116 0.2882 0.3351 0.02 Uiso calc U R 1
H H21B 0.8467 0.2493 0.3027 0.02 Uiso calc U R 1
C C22 0.7578(4) 0.3874(3) 0.2427(2) 0.0185(8) Uani d . . 1
H H22A 0.8328 0.3855 0.2105 0.022 Uiso calc U R 1
H H22B 0.6881 0.342 0.2184 0.022 Uiso calc U R 1
N N1 0.6987(3) 0.7752(3) 0.38461(16) 0.0125(6) Uani d . . 1
P P1 0.60014(9) 0.54021(8) 0.44271(5) 0.00903(17) Uani d . . 1
Ir Ir1 0.76939(2) 0.58382(2) 0.36990(2) 0.00789(4) Uani d . . 1
H H1M 0.844(5) 0.603(4) 0.435(2) 0.024(12) Uiso d . . 1

loop_
_atom_site_aniso_label
_atom_site_aniso_U_11
_atom_site_aniso_U_22
_atom_site_aniso_U_33
_atom_site_aniso_U_12
_atom_site_aniso_U_13
_atom_site_aniso_U_23
C1 0.0145(18) 0.0164(16) 0.0134(16) -0.0020(14) 0.0035(15) 0.0017(13)
C2 0.0214(18) 0.0121(17) 0.0190(19) -0.0029(15) 0.0002(15) 0.0005(14)
C3 0.0201(19) 0.0112(17) 0.0232(19) 0.0018(15) -0.0017(16) -0.0008(15)
C4 0.0149(17) 0.0148(16) 0.0162(17) -0.0022(17) 0.0012(13) -0.0007(17)
C5 0.0095(17) 0.0164(17) 0.0108(17) -0.0016(13) -0.0012(14) -0.0027(13)
C6 0.0130(18) 0.0148(18) 0.0126(17) 0.0000(14) 0.0034(14) -0.0015(14)
C7 0.0107(16) 0.0172(18) 0.0153(17) -0.0020(14) -0.0026(14) 0.0018(14)
C8 0.0140(18) 0.0238(19) 0.018(2) 0.0000(15) -0.0050(15) 0.0038(15)
C9 0.0097(18) 0.034(2) 0.025(2) -0.0043(17) -0.0005(16) 0.0030(18)
C10 0.0183(19) 0.020(2) 0.0228(19) -0.0059(15) -0.0060(15) -0.0016(16)
C11 0.0145(17) 0.0145(18) 0.0084(15) 0.0005(14) 0.0003(12) 0.0023(13)
C12 0.0183(19) 0.0226(19) 0.0110(17) 0.0027(15) 0.0041(15) 0.0029(14)
C13 0.020(2) 0.0129(17) 0.0185(19) -0.0008(15) 0.0028(16) 0.0032(14)
C14 0.015(2) 0.0222(18) 0.0085(16) 0.0008(14) -0.0024(14) 0.0038(12)
C15 0.0150(18) 0.0199(18) 0.0090(16) 0.0012(15) -0.0014(14) -0.0015(13)
C16 0.018(2) 0.0162(16) 0.0068(16) 0.0013(14) 0.0030(13) 0.0016(12)
C17 0.0180(19) 0.0128(16) 0.0096(17) 0.0002(14) 0.0046(15) 0.0016(13)
C18 0.0134(18) 0.0226(19) 0.0140(18) 0.0043(15) 0.0042(14) 0.0021(15)
C19 0.0140(16) 0.0196(18) 0.0147(17) 0.0070(16) 0.0017(12) 0.0030(16)
C20 0.0162(16) 0.0133(16) 0.0107(15) 0.0049(13) 0.0034(13) 0.0033(16)
C21 0.020(2) 0.0098(16) 0.0206(19) -0.0010(14) 0.0057(16) -0.0022(13)
C22 0.025(2) 0.0168(17) 0.0141(17) -0.0019(15) 0.0020(15) -0.0052(12)
N1 0.0135(14) 0.0121(14) 0.0119(14) -0.0023(11) -0.0016(11) -0.0021(11)
P1 0.0083(4) 0.0105(4) 0.0083(4) -0.0007(3) -0.0002(3) 0.0011(3)
Ir1 0.00758(6) 0.00951(6) 0.00658(6) -0.00011(4) 0.00043(4) 0.00021(5)

loop_
_atom_type_symbol
_atom_type_description
_atom_type_scat_dispersion_real
_atom_type_scat_dispersion_imag
_atom_type_scat_source
C C 0.0033 0.0016 'International Tables Vol C Tables 4.2.6.8 and 6.1.1.4'
H H 0.0000 0.0000 'International Tables Vol C Tables 4.2.6.8 and 6.1.1.4'
N N 0.0061 0.0033 'International Tables Vol C Tables 4.2.6.8 and 6.1.1.4'
P P 0.1023 0.0942 'International Tables Vol C Tables 4.2.6.8 and 6.1.1.4'
Ir Ir -1.4442 7.9887 'International Tables Vol C Tables 4.2.6.8 and 6.1.1.4'

loop_
_geom_angle_atom_site_label_1
_geom_angle_atom_site_label_2
_geom_angle_atom_site_label_3
_geom_angle
N1 C1 C2 123.4(4)
N1 C1 H1 118.3
C2 C1 H1 118.3
C1 C2 C3 118.7(4)
C1 C2 H2 120.6
C3 C2 H2 120.6
C2 C3 C4 118.7(3)
C2 C3 H3 120.7
C4 C3 H3 120.7
C3 C4 C5 119.9(3)
C3 C4 H4 120.1
C5 C4 H4 120.1
N1 C5 C4 121.7(3)
N1 C5 C6 117.4(3)
C4 C5 C6 120.8(3)
C5 C6 P1 111.5(3)
C5 C6 H6A 109.3
P1 C6 H6A 109.3
C5 C6 H6B 109.3
P1 C6 H6B 109.3
H6A C6 H6B 108.0
C9 C7 C10 109.3(3)
C9 C7 C8 107.1(3)
C10 C7 C8 107.9(3)
C9 C7 P1 115.1(3)
C10 C7 P1 111.1(3)
C8 C7 P1 106.0(2)
C7 C8 H8A 109.5
C7 C8 H8B 109.5
H8A C8 H8B 109.5
C7 C8 H8C 109.5
H8A C8 H8C 109.5
H8B C8 H8C 109.5
C7 C9 H9A 109.5
C7 C9 H9B 109.5
H9A C9 H9B 109.5
C7 C9 H9C 109.5
H9A C9 H9C 109.5
H9B C9 H9C 109.5
C7 C10 H10A 109.5
C7 C10 H10B 109.5
H10A C10 H10B 109.5
C7 C10 H10C 109.5
H10A C10 H10C 109.5
H10B C10 H10C 109.5
C13 C11 C14 108.3(3)
C13 C11 C12 109.0(3)
C14 C11 C12 106.8(3)
C13 C11 P1 109.9(2)
C14 C11 P1 108.1(2)
C12 C11 P1 114.6(3)
C11 C12 H12A 109.5
C11 C12 H12B 109.5
H12A C12 H12B 109.5
C11 C12 H12C 109.5
H12A C12 H12C 109.5
H12B C12 H12C 109.5
C11 C13 H13A 109.5
C11 C13 H13B 109.5
H13A C13 H13B 109.5
C11 C13 H13C 109.5
H13A C13 H13C 109.5
H13B C13 H13C 109.5
C11 C14 H14A 109.5
C11 C14 H14B 109.5
H14A C14 H14B 109.5
C11 C14 H14C 109.5
H14A C14 H14C 109.5
H14B C14 H14C 109.5
C16 C15 C22 125.1(4)
C16 C15 Ir1 65.42(18)
C22 C15 Ir1 109.4(2)
C16 C15 H15 115.2
C22 C15 H15 115.2
Ir1 C15 H15 115.2
C15 C16 C17 125.9(3)
C15 C16 Ir1 78.2(2)
C17 C16 Ir1 72.8(2)
C15 C16 H16 116.9
C17 C16 H16 116.9
Ir1 C16 H16 116.9
C16 C17 C18 124.0(3)
C16 C17 Ir1 68.6(2)
C18 C17 Ir1 111.1(2)
C16 C17 H17 114.7
C18 C17 H17 114.7
Ir1 C17 H17 114.7
C17 C18 C19 111.3(3)
C17 C18 H18A 109.4
C19 C18 H18A 109.4
C17 C18 H18B 109.4
C19 C18 H18B 109.4
H18A C18 H18B 108.0
C18 C19 C20 111.2(3)
C18 C19 H19A 109.4
C20 C19 H19A 109.4
C18 C19 H19B 109.4
C20 C19 H19B 109.4
H19A C19 H19B 108.0
C21 C20 C19 113.3(3)
C21 C20 Ir1 111.7(2)
C19 C20 Ir1 108.1(2)
C21 C20 H20 107.8
C19 C20 H20 107.8
Ir1 C20 H20 107.8
C20 C21 C22 111.9(3)
C20 C21 H21A 109.2
C22 C21 H21A 109.2
C20 C21 H21B 109.2
C22 C21 H21B 109.2
H21A C21 H21B 107.9
C15 C22 C21 112.8(3)
C15 C22 H22A 109.0
C21 C22 H22A 109.0
C15 C22 H22B 109.0
C21 C22 H22B 109.0
H22A C22 H22B 107.8
C5 N1 C1 117.4(3)
C5 N1 Ir1 119.3(2)
C1 N1 Ir1 123.3(2)
C6 P1 C11 101.36(16)
C6 P1 C7 102.69(17)
C11 P1 C7 109.32(17)
C6 P1 Ir1 100.30(12)
C11 P1 Ir1 121.52(12)
C7 P1 Ir1 117.66(13)
C20 Ir1 C16 95.13(14)
C20 Ir1 N1 172.02(13)
C16 Ir1 N1 88.87(12)
C20 Ir1 C17 81.20(14)
C16 Ir1 C17 38.68(14)
N1 Ir1 C17 97.83(13)
C20 Ir1 P1 99.88(10)
C16 Ir1 P1 137.10(11)
N1 Ir1 P1 81.66(8)
C17 Ir1 P1 175.77(11)
C20 Ir1 C15 79.64(14)
C16 Ir1 C15 36.43(14)
N1 Ir1 C15 107.44(12)
C17 Ir1 C15 68.22(14)
P1 Ir1 C15 107.88(10)
C20 Ir1 H1M 85.2(18)
C16 Ir1 H1M 134.0(19)
N1 Ir1 H1M 87.0(18)
C17 Ir1 H1M 96.8(19)
P1 Ir1 H1M 87.4(19)
C15 Ir1 H1M 160.1(19)

loop_
_geom_bond_atom_site_label_1
_geom_bond_atom_site_label_2
_geom_bond_distance
C1 N1 1.358(4)
C1 C2 1.378(5)
C1 H1 0.95
C2 C3 1.384(6)
C2 H2 0.95
C3 C4 1.385(5)
C3 H3 0.95
C4 C5 1.390(5)
C4 H4 0.95
C5 N1 1.353(5)
C5 C6 1.504(5)
C6 P1 1.847(4)
C6 H6A 0.99
C6 H6B 0.99
C7 C9 1.537(5)
C7 C10 1.539(5)
C7 C8 1.543(5)
C7 P1 1.898(4)
C8 H8A 0.98
C8 H8B 0.98
C8 H8C 0.98
C9 H9A 0.98
C9 H9B 0.98
C9 H9C 0.98
C10 H10A 0.98
C10 H10B 0.98
C10 H10C 0.98
C11 C13 1.531(5)
C11 C14 1.541(5)
C11 C12 1.546(5)
C11 P1 1.896(4)
C12 H12A 0.98
C12 H12B 0.98
C12 H12C 0.98
C13 H13A 0.98
C13 H13B 0.98
C13 H13C 0.98
C14 H14A 0.98
C14 H14B 0.98
C14 H14C 0.98
C15 C16 1.404(6)
C15 C22 1.530(5)
C15 Ir1 2.314(3)
C15 H15 1.0
C16 C17 1.443(5)
C16 Ir1 2.150(3)
C16 H16 1.0
C17 C18 1.529(5)
C17 Ir1 2.206(4)
C17 H17 1.0
C18 C19 1.535(5)
C18 H18A 0.99
C18 H18B 0.99
C19 C20 1.541(5)
C19 H19A 0.99
C19 H19B 0.99
C20 C21 1.525(5)
C20 Ir1 2.107(3)
C20 H20 1.0
C21 C22 1.531(5)
C21 H21A 0.99
C21 H21B 0.99
C22 H22A 0.99
C22 H22B 0.99
N1 Ir1 2.204(3)
P1 Ir1 2.2851(10)
Ir1 H1M 1.46(5)

loop_
_geom_torsion_atom_site_label_1
_geom_torsion_atom_site_label_2
_geom_torsion_atom_site_label_3
_geom_torsion_atom_site_label_4
_geom_torsion
N1 C1 C2 C3 0.4(6)
C1 C2 C3 C4 3.1(6)
C2 C3 C4 C5 -3.6(6)
C3 C4 C5 N1 0.6(6)
C3 C4 C5 C6 177.9(3)
N1 C5 C6 P1 -28.2(4)
C4 C5 C6 P1 154.4(3)
C22 C15 C16 C17 -38.9(5)
Ir1 C15 C16 C17 58.3(3)
C22 C15 C16 Ir1 -97.2(3)
C15 C16 C17 C18 41.0(5)
Ir1 C16 C17 C18 101.7(3)
C15 C16 C17 Ir1 -60.7(3)
C16 C17 C18 C19 -90.3(4)
Ir1 C17 C18 C19 -12.6(4)
C17 C18 C19 C20 38.2(4)
C18 C19 C20 C21 78.6(4)
C18 C19 C20 Ir1 -45.8(4)
C19 C20 C21 C22 -79.5(4)
Ir1 C20 C21 C22 42.9(4)
C16 C15 C22 C21 86.8(4)
Ir1 C15 C22 C21 13.7(4)
C20 C21 C22 C15 -36.5(5)
C4 C5 N1 C1 2.8(5)
C6 C5 N1 C1 -174.6(3)
C4 C5 N1 Ir1 -175.4(3)
C6 C5 N1 Ir1 7.1(4)
C2 C1 N1 C5 -3.4(5)
C2 C1 N1 Ir1 174.8(3)
C5 C6 P1 C11 158.3(3)
C5 C6 P1 C7 -88.7(3)
C5 C6 P1 Ir1 32.9(3)
C13 C11 P1 C6 165.5(3)
C14 C11 P1 C6 -76.5(3)
C12 C11 P1 C6 42.4(3)
C13 C11 P1 C7 57.6(3)
C14 C11 P1 C7 175.5(2)
C12 C11 P1 C7 -65.5(3)
C13 C11 P1 Ir1 -84.8(3)
C14 C11 P1 Ir1 33.2(3)
C12 C11 P1 Ir1 152.1(2)
C9 C7 P1 C6 -64.5(3)
C10 C7 P1 C6 170.7(3)
C8 C7 P1 C6 53.7(3)
C9 C7 P1 C11 42.6(3)
C10 C7 P1 C11 -82.3(3)
C8 C7 P1 C11 160.7(2)
C9 C7 P1 Ir1 -173.4(2)
C10 C7 P1 Ir1 61.7(3)
C8 C7 P1 Ir1 -55.3(3)
